data_1530657
loop_
_publ_author_name
'Rudolf, P.R.'
'Clearfield, A.'
'Jorgensen, J.D.'

_publ_section_title
;
 A time of flight neutron powder Rietveld refinement study at elevated
 temperature on a monoclinic near-stoichiometric NASICON
;
_journal_name_full 'Journal of Solid State Chemistry'
_journal_page_first 100
_journal_page_last 112
_journal_volume 72
_journal_year 1988
_chemical_formula_sum 'Na2.24 O12 P1.09 Si1.91 Zr1.88'
_chemical_name_systematic 'Na3.17 Zr1.93 Si1.9 P1.1 O12'
_space_group_IT_number 15
_symmetry_space_group_name_Hall '-C 2yc'
_symmetry_space_group_name_H-M 'C 1 2/c 1'
_cell_angle_alpha 90
_cell_angle_beta 124.233
_cell_angle_gamma 90
_cell_formula_units_Z 4
_cell_length_a 15.6723
_cell_length_b 9.0537
_cell_length_c 9.2758
_cell_volume 1088.148
_citation_journal_id_ASTM JSSCBI
_cod_data_source_file Rudolf_JSSCBI_1988_1574.cif
_cod_data_source_block Na2.24O12P1.09Si1.91Zr1.88
_cod_database_code 1530657

loop_
_symmetry_equiv_pos_as_xyz
x,y,z
-x,y,-z+1/2
-x,-y,-z
x,-y,z-1/2
x+1/2,y+1/2,z
-x+1/2,y+1/2,-z+1/2
-x+1/2,-y+1/2,-z
x+1/2,-y+1/2,z-1/2

loop_
_atom_site_label
_atom_site_type_symbol
_atom_site_fract_x
_atom_site_fract_y
_atom_site_fract_z
_atom_site_occupancy
_atom_site_U_iso_or_equiv
P2 P+5 0.3572 0.1013 0.25 0.3 0.0
O4 O-2 0.3741 0.138 0.1093 1 0.0
Na2 Na+1 0.5 0.8931 0.25 0.83 0.0
O6 O-2 0.0802 0.1365 0.2414 1 0.0
O3 O-2 0.2543 0.1742 0.2255 1 0.0
Na1 Na+1 0.25 0.25 0.5 0.19 0.0
Zr1 Zr+4 0.1009 0.2542 0.0545 0.94 0.0
Si2 Si+4 0.3572 0.1013 0.25 0.7 0.0
O5 O-2 0.4515 0.1784 0.4332 1 0.0
O2 O-2 0.4319 0.4392 0.0844 1 0.0
Si1 Si+4 0 0.0377 0.25 0.51 0.0
P1 P+5 0 0.0377 0.25 0.49 0.0
Na3 Na+1 0.8079 0.0478 0.6956 0.61 0.0
O1 O-2 0.1399 0.435 0.2006 1 0.0
